data_1547661
loop_
_publ_author_name
'Wang, Ya'
'Shi, Chao'
'Han, Xiang-Bin'

_publ_section_title
;
 Mixed Bromine--Chlorine Induced Great Dielectric and Second-Order
 Nonlinear Optical Properties Changes in Phase Transitions Compounds
 [H2mdap][BiBr5(1-x)Cl5x] (x = 0.00--1.00)
;
_journal_issue 41
_journal_name_full 'The Journal of Physical Chemistry C'
_journal_page_first 23039
_journal_paper_doi 10.1021/acs.jpcc.7b05126
_journal_volume 121
_journal_year 2017
_chemical_formula_sum 'C4 H14 Bi Br1.4 Cl3.6 N2'
_chemical_formula_weight 538.63
_space_group_crystal_system orthorhombic
_space_group_IT_number 62
_space_group_name_Hall '-P 2ac 2n'
_space_group_name_H-M_alt 'P n m a'
_symmetry_space_group_name_Hall '-P 2ac 2n'
_symmetry_space_group_name_H-M 'P n m a'
_atom_sites_solution_hydrogens difmap
_audit_creation_method SHELXL-2014/7
_cell_angle_alpha 90
_cell_angle_beta 90
_cell_angle_gamma 90
_cell_formula_units_Z 4
_cell_length_a 17.693(3)
_cell_length_b 7.6587(11)
_cell_length_c 10.1094(19)
_cell_measurement_reflns_used 1684
_cell_measurement_temperature 293(2)
_cell_measurement_theta_max 27.457
_cell_measurement_theta_min 2.302
_cell_volume 1369.9(4)
_computing_structure_refinement 'SHELXL-2014/7 (Sheldrick, 2014)'
_diffrn_ambient_temperature 293(2)
_diffrn_measured_fraction_theta_full 0.999
_diffrn_measured_fraction_theta_max 0.999
_diffrn_measurement_device_type 'Rigaku, SCXmini'
_diffrn_measurement_method '\w scans'
_diffrn_radiation_type MoK\a
_diffrn_radiation_wavelength 0.71073
_diffrn_reflns_av_R_equivalents 0.1039
_diffrn_reflns_av_unetI/netI 0.0773
_diffrn_reflns_Laue_measured_fraction_full 0.999
_diffrn_reflns_Laue_measured_fraction_max 0.999
_diffrn_reflns_limit_h_max 22
_diffrn_reflns_limit_h_min -22
_diffrn_reflns_limit_k_max 8
_diffrn_reflns_limit_k_min -9
_diffrn_reflns_limit_l_max 10
_diffrn_reflns_limit_l_min -13
_diffrn_reflns_number 9719
_diffrn_reflns_point_group_measured_fraction_full 0.999
_diffrn_reflns_point_group_measured_fraction_max 0.999
_diffrn_reflns_theta_full 25.242
_diffrn_reflns_theta_max 27.457
_diffrn_reflns_theta_min 2.302
_exptl_absorpt_coefficient_mu 17.617
_exptl_absorpt_correction_T_max 0.007
_exptl_absorpt_correction_T_min 0.004
_exptl_absorpt_correction_type multi-scan
_exptl_crystal_colour pale-yellow
_exptl_crystal_density_diffrn 2.612
_exptl_crystal_density_method 'not measured'
_exptl_crystal_description block
_exptl_crystal_F_000 980.8
_exptl_crystal_size_max 0.34
_exptl_crystal_size_mid 0.3
_exptl_crystal_size_min 0.28
_refine_diff_density_max 1.899
_refine_diff_density_min -1.633
_refine_diff_density_rms 0.328
_refine_ls_extinction_coef 0.0100(12)
_refine_ls_extinction_expression Fc^*^=kFc[1+0.001xFc^2^\l^3^/sin(2\q)]^-1/4^
_refine_ls_extinction_method 'SHELXL-2014/7 (Sheldrick 2014'
_refine_ls_goodness_of_fit_ref 1.277
_refine_ls_hydrogen_treatment constr
_refine_ls_matrix_type full
_refine_ls_number_parameters 77
_refine_ls_number_reflns 1682
_refine_ls_number_restraints 190
_refine_ls_restrained_S_all 1.232
_refine_ls_R_factor_all 0.1093
_refine_ls_R_factor_gt 0.0871
_refine_ls_shift/su_max 0.000
_refine_ls_shift/su_mean 0.000
_refine_ls_structure_factor_coef Fsqd
_refine_ls_weighting_details 'w=1/[\s^2^(Fo^2^)+(0.0966P)^2^] where P=(Fo^2^+2Fc^2^)/3'
_refine_ls_weighting_scheme calc
_refine_ls_wR_factor_gt 0.2177
_refine_ls_wR_factor_ref 0.2312
_reflns_Friedel_coverage 0.000
_reflns_number_gt 1355
_reflns_number_total 1684
_reflns_threshold_expression 'I > 2\s(I)'
_cod_data_source_file jp7b05126_si_002.cif
_cod_data_source_block 0.72_373K
_cod_depositor_comments 'Adding full bibliography for 1547653--1547662.cif.'
_cod_original_formula_sum 'C4 H14 Bi Br1.40 Cl3.60 N2'
_cod_database_code 1547661
_publcif_datablock.id {5c10d2df-c4f0-4327-b32e-db75393fbe2a}

_shelx_shelxl_version_number 2014/7
_shelx_space_group_comment
;
The symmetry employed for this shelxl refinement is uniquely defined
by the following loop, which should always be used as a source of
symmetry information in preference to the above space-group names.
They are only intended as comments.
;

loop_
_space_group_symop_operation_xyz
'x, y, z'
'-x+1/2, -y, z+1/2'
'x+1/2, -y+1/2, -z+1/2'
'-x, y+1/2, -z'
'-x, -y, -z'
'x-1/2, y, -z-1/2'
'-x-1/2, y-1/2, z-1/2'
'x, -y-1/2, z'

loop_
_atom_site_label
_atom_site_type_symbol
_atom_site_fract_x
_atom_site_fract_y
_atom_site_fract_z
_atom_site_U_iso_or_equiv
_atom_site_adp_type
_atom_site_occupancy
_atom_site_site_symmetry_order
_atom_site_calc_flag
_atom_site_refinement_flags_posn
_atom_site_refinement_flags_adp
_atom_site_refinement_flags_occupancy
Bi1 Bi 0.06742(5) 0.7500 0.32858(8) 0.0574(5) Uani 1 2 d S TU P
Cl1 Cl -0.0576(3) 0.7500 0.1591(5) 0.0978(19) Uani 0.72 2 d S TU P
Br1 Br -0.0576(3) 0.7500 0.1591(5) 0.0978(19) Uani 0.28 2 d S TU P
Cl2 Cl 0.1227(3) 0.4973(5) 0.1786(3) 0.1028(14) Uani 0.72 1 d . U P
Br2 Br 0.1227(3) 0.4973(5) 0.1786(3) 0.1028(14) Uani 0.28 1 d . U P
Cl3 Cl 0.0000 0.5000 0.5000 0.152(3) Uani 0.72 2 d S U P
Br3 Br 0.0000 0.5000 0.5000 0.152(3) Uani 0.28 2 d S U P
Cl4 Cl 0.2016(3) 0.7500 0.4665(5) 0.0832(14) Uani 0.72 2 d S TU P
Br4 Br 0.2016(3) 0.7500 0.4665(5) 0.0832(14) Uani 0.28 2 d S TU P
N2 N 0.2046(19) 0.2500 0.425(3) 0.151(11) Uani 1 2 d DS TU P
H2D H 0.1814 0.3541 0.4183 0.181 Uiso 0.5 1 d R U P
H2A H 0.1676 0.2005 0.3769 0.181 Uiso 0.5 1 d R U P
N1 N 0.469(2) 0.2500 0.371(4) 0.177(15) Uani 1 2 d DS TU P
H1D H 0.4558 0.3521 0.4081 0.213 Uiso 0.5 1 d R U P
H1A H 0.4702 0.1996 0.4513 0.213 Uiso 0.5 1 d R U P
H1B H 0.5113 0.3004 0.3383 0.213 Uiso 0.5 1 d R U P
C1 C 0.396(2) 0.2500 0.298(4) 0.157(14) Uani 1 2 d DS TU P
H1E H 0.4107 0.1411 0.2579 0.189 Uiso 0.5 1 d R U P
H1C H 0.3968 0.3046 0.2121 0.189 Uiso 0.5 1 d R U P
C3 C 0.266(2) 0.317(7) 0.339(5) 0.153(14) Uani 0.5 1 d D U P
H3A H 0.2880 0.4189 0.3801 0.183 Uiso 0.5 1 d R U P
H3B H 0.2507 0.3466 0.2512 0.183 Uiso 0.5 1 d R U P
C2 C 0.325(2) 0.171(7) 0.357(6) 0.150(14) Uani 0.5 1 d D U P
H2B H 0.3309 0.1230 0.4440 0.180 Uiso 0.5 1 d R U P
H2C H 0.3084 0.0808 0.2981 0.180 Uiso 0.5 1 d R U P
C4 C 0.193(2) 0.2500 0.571(3) 0.137(14) Uani 1 2 d DS TU P
H4A H 0.1455 0.1952 0.5891 0.205 Uiso 0.5 1 d R U P
H4B H 0.2329 0.1867 0.6141 0.205 Uiso 0.5 1 d R U P
H4C H 0.1924 0.3681 0.6025 0.205 Uiso 0.5 1 d R U P

loop_
_atom_site_aniso_label
_atom_site_aniso_U_11
_atom_site_aniso_U_22
_atom_site_aniso_U_33
_atom_site_aniso_U_23
_atom_site_aniso_U_13
_atom_site_aniso_U_12
Bi1 0.0697(7) 0.0568(7) 0.0456(7) 0.000 0.0117(4) 0.000
Cl1 0.096(4) 0.124(5) 0.074(4) 0.000 -0.021(2) 0.000
Br1 0.096(4) 0.124(5) 0.074(4) 0.000 -0.021(2) 0.000
Cl2 0.125(4) 0.081(3) 0.103(3) -0.0274(19) 0.008(2) 0.013(2)
Br2 0.125(4) 0.081(3) 0.103(3) -0.0274(19) 0.008(2) 0.013(2)
Cl3 0.141(6) 0.189(7) 0.126(5) 0.086(5) -0.002(4) -0.063(5)
Br3 0.141(6) 0.189(7) 0.126(5) 0.086(5) -0.002(4) -0.063(5)
Cl4 0.074(3) 0.091(3) 0.085(3) 0.000 -0.012(2) 0.000
Br4 0.074(3) 0.091(3) 0.085(3) 0.000 -0.012(2) 0.000
N2 0.12(2) 0.19(3) 0.14(2) 0.000 0.036(17) 0.000
N1 0.11(2) 0.26(5) 0.16(3) 0.000 0.00(2) 0.000
C1 0.103(19) 0.22(4) 0.15(3) 0.000 0.010(19) 0.000
C3 0.11(2) 0.18(3) 0.17(3) 0.03(2) 0.03(2) 0.009(16)
C2 0.106(18) 0.19(3) 0.15(3) 0.02(2) 0.00(2) 0.011(13)
C4 0.14(3) 0.13(3) 0.14(2) 0.000 0.02(2) 0.000

loop_
_atom_type_symbol
_atom_type_description
_atom_type_scat_dispersion_real
_atom_type_scat_dispersion_imag
_atom_type_scat_source
C C 0.0033 0.0016 'International Tables Vol C Tables 4.2.6.8 and 6.1.1.4'
H H 0.0000 0.0000 'International Tables Vol C Tables 4.2.6.8 and 6.1.1.4'
Bi Bi -4.1077 10.2566 'International Tables Vol C Tables 4.2.6.8 and 6.1.1.4'
Cl Cl 0.1484 0.1585 'International Tables Vol C Tables 4.2.6.8 and 6.1.1.4'
N N 0.0061 0.0033 'International Tables Vol C Tables 4.2.6.8 and 6.1.1.4'
Br Br -0.2901 2.4595 'International Tables Vol C Tables 4.2.6.8 and 6.1.1.4'

loop_
_geom_angle_atom_site_label_1
_geom_angle_atom_site_label_2
_geom_angle_atom_site_label_3
_geom_angle
_geom_angle_site_symmetry_1
_geom_angle_site_symmetry_3
Cl2 Bi1 Br2 94.0 . 8_575
Cl2 Bi1 Cl2 94.0(2) . 8_575
Br2 Bi1 Cl2 0.0 8_575 8_575
Cl2 Bi1 Cl4 88.38(14) . .
Br2 Bi1 Cl4 88.38(14) 8_575 .
Cl2 Bi1 Cl4 88.38(14) 8_575 .
Cl2 Bi1 Cl1 86.62(14) . .
Br2 Bi1 Cl1 86.62(14) 8_575 .
Cl2 Bi1 Cl1 86.62(14) 8_575 .
Cl4 Bi1 Cl1 172.66(17) . .
Cl2 Bi1 Br3 175.13(11) . 4_556
Br2 Bi1 Br3 90.67(10) 8_575 4_556
Cl2 Bi1 Br3 90.67(10) 8_575 4_556
Cl4 Bi1 Br3 93.04(9) . 4_556
Cl1 Bi1 Br3 92.38(9) . 4_556
Cl2 Bi1 Cl3 175.13(11) . 4_556
Br2 Bi1 Cl3 90.67(10) 8_575 4_556
Cl2 Bi1 Cl3 90.67(10) 8_575 4_556
Cl4 Bi1 Cl3 93.04(9) . 4_556
Cl1 Bi1 Cl3 92.38(9) . 4_556
Br3 Bi1 Cl3 0.0 4_556 4_556
Cl2 Bi1 Cl3 90.67(10) . .
Br2 Bi1 Cl3 175.13(11) 8_575 .
Cl2 Bi1 Cl3 175.13(11) 8_575 .
Cl4 Bi1 Cl3 93.04(9) . .
Cl1 Bi1 Cl3 92.38(10) . .
Br3 Bi1 Cl3 84.6 4_556 .
Cl3 Bi1 Cl3 84.61(2) 4_556 .
Bi1 Cl3 Bi1 180.0 5_566 .
C4 N2 C3 133(4) . .
C4 N2 C3 133(3) . 8_565
C3 N2 C3 40(4) . 8_565
C4 N2 H2D 90.7 . .
C3 N2 H2D 89.2 . .
C3 N2 H2D 126.8 8_565 .
C4 N2 H2A 115.8 . .
C3 N2 H2A 111.5 . .
C3 N2 H2A 94.3 8_565 .
H2D N2 H2A 90.0 . .
C1 N1 H1D 88.7 . .
C1 N1 H1A 117.8 . .
H1D N1 H1A 90.0 . .
C1 N1 H1B 122.2 . .
H1D N1 H1B 90.0 . .
H1A N1 H1B 120.0 . .
N1 C1 C2 122(4) . .
N1 C1 C2 122(4) . 8_565
C2 C1 C2 46(5) . 8_565
N1 C1 H1E 88.7 . .
C2 C1 H1E 92.5 . .
C2 C1 H1E 136.7 8_565 .
N1 C1 H1C 116.2 . .
C2 C1 H1C 122.2 . .
C2 C1 H1C 101.0 8_565 .
H1E C1 H1C 90.0 . .
C3 C3 C2 95(5) 8_565 8_565
C3 C3 N2 70(2) 8_565 .
C2 C3 N2 131(7) 8_565 .
C3 C3 C2 43(3) 8_565 .
C2 C3 C2 52(6) 8_565 .
N2 C3 C2 100(3) . .
C3 C3 H3A 144.2 8_565 .
C2 C3 H3A 57.9 8_565 .
N2 C3 H3A 108.8 . .
C2 C3 H3A 105.9 . .
C3 C3 H3B 103.5 8_565 .
C2 C3 H3B 115.3 8_565 .
N2 C3 H3B 114.0 . .
C2 C3 H3B 118.5 . .
H3A C3 H3B 108.9 . .
C3 C2 C2 85(5) 8_565 8_565
C3 C2 C1 136(7) 8_565 .
C2 C2 C1 67(2) 8_565 .
C3 C2 C3 42(6) 8_565 .
C2 C2 C3 43(3) 8_565 .
C1 C2 C3 103(3) . .
C3 C2 H2B 107.6 8_565 .
C2 C2 H2B 112.7 8_565 .
C1 C2 H2B 114.7 . .
C3 C2 H2B 117.9 . .
C3 C2 H2C 70.0 8_565 .
C2 C2 H2C 136.3 8_565 .
C1 C2 H2C 106.8 . .
C3 C2 H2C 104.6 . .
H2B C2 H2C 108.9 . .
N2 C4 H4A 108.2 . .
N2 C4 H4B 110.7 . .
H4A C4 H4B 109.5 . .
N2 C4 H4C 109.5 . .
H4A C4 H4C 109.5 . .
H4B C4 H4C 109.5 . .

loop_
_geom_bond_atom_site_label_1
_geom_bond_atom_site_label_2
_geom_bond_distance
_geom_bond_site_symmetry_2
Bi1 Cl2 2.645(4) .
Bi1 Br2 2.645(4) 8_575
Bi1 Cl2 2.645(4) 8_575
Bi1 Cl4 2.754(5) .
Bi1 Cl1 2.797(5) .
Bi1 Br3 2.8447(6) 4_556
Bi1 Cl3 2.8447(6) 4_556
Bi1 Cl3 2.8447(7) .
Cl3 Bi1 2.8447(7) 5_566
N2 C4 1.487(10) .
N2 C3 1.488(10) .
N2 C3 1.488(10) 8_565
N2 H2D 0.9000 .
N2 H2A 0.9000 .
N1 C1 1.489(10) .
N1 H1D 0.9000 .
N1 H1A 0.9000 .
N1 H1B 0.8999 .
C1 C2 1.527(10) .
C1 C2 1.527(10) 8_565
C1 H1E 0.9600 .
C1 H1C 0.9600 .
C3 C3 1.03(11) 8_565
C3 C2 1.05(6) 8_565
C3 C2 1.529(10) .
C3 H3A 0.9600 .
C3 H3B 0.9600 .
C2 C3 1.05(6) 8_565
C2 C2 1.20(11) 8_565
C2 H2B 0.9600 .
C2 H2C 0.9600 .
C4 H4A 0.9601 .
C4 H4B 0.9600 .
C4 H4C 0.9600 .
